data_9007907
loop_
_publ_author_name
'Skakle, J. M. S.'
'Wilson, M.'
'Feldman, J.'

_publ_section_title
;
 Dipotassium carbonate sesquihydrate: rerefinement against new intensity data
;
_journal_name_full 'Acta Crystallographica, Section E'
_journal_page_first i94
_journal_page_last i97
_journal_paper_doi 10.1107/S1600536801016312
_journal_volume 57
_journal_year 2001
_chemical_formula_structural K2CO3*1.5H2O
_chemical_formula_sum 'C2 H6 K4 O9'
_space_group_IT_number 15
_symmetry_space_group_name_Hall '-C 2yc'
_symmetry_space_group_name_H-M 'C 1 2/c 1'
_cell_angle_alpha 90
_cell_angle_beta 120.7690
_cell_angle_gamma 90
_cell_length_a 11.8175
_cell_length_b 13.7466
_cell_length_c 7.1093
_cell_formula_units_Z 4
_cell_volume 992.340
_database_code_amcsd 0010365
_exptl_crystal_density_diffrn 2.212
_cod_original_formula_sum 'K4 C2 O9 H6'
_cod_database_code 9007907
_amcsd_formula_title K2CO3*1.5H2O

loop_
_space_group_symop_operation_xyz
x,y,z
1/2+x,1/2+y,z
x,-y,1/2+z
1/2+x,1/2-y,1/2+z
-x,y,1/2-z
1/2-x,1/2+y,1/2-z
-x,-y,-z
1/2-x,1/2-y,-z

loop_
_atom_site_aniso_label
_atom_site_aniso_U_11
_atom_site_aniso_U_22
_atom_site_aniso_U_33
_atom_site_aniso_U_12
_atom_site_aniso_U_13
_atom_site_aniso_U_23
K1 0.01877 0.02370 0.01575 0.00000 0.00789 0.00000
K2 0.02508 0.02663 0.01706 0.00000 0.01201 0.00000
K3 0.02465 0.02638 0.01752 0.00227 0.00978 0.00148
C 0.01650 0.01640 0.01410 -0.00080 0.00730 0.00020
O1 0.02190 0.02710 0.02120 0.00730 0.01220 0.00440
O2 0.01730 0.02370 0.01680 0.00210 0.00410 0.00180
O3 0.03140 0.03350 0.01770 0.00140 0.01270 -0.00590
O4 0.05090 0.02490 0.04420 0.00000 0.00070 0.00000
O5 0.03000 0.02330 0.04120 -0.00190 0.02210 -0.00340

loop_
_atom_site_label
_atom_site_fract_x
_atom_site_fract_y
_atom_site_fract_z
_atom_site_U_iso_or_equiv
K1 0.00000 0.38193 0.25000 0.01984
K2 0.00000 0.68676 0.25000 0.02236
K3 0.35595 0.34998 0.45736 0.02332
C 0.19290 0.17350 0.15183 0.01595
O1 0.10641 0.22728 0.15315 0.02284
O2 0.29732 0.15119 0.33357 0.02139
O3 0.17704 0.14186 -0.03042 0.02750
O4 0.00000 -0.00112 0.25000 0.05090
H4A -0.05700 -0.03440 0.17200 0.04500
O5 0.14810 0.45886 0.08380 0.02970
H5A 0.17400 0.51480 0.13300 0.03600
H5B 0.18900 0.44500 0.04600 0.05400

loop_
_cod_related_entry_id
_cod_related_entry_database
_cod_related_entry_code
1 AMCSD 0010365
